data_4315623
loop_
_publ_author_name
'Scott R. Daly'
'Gregory S. Girolami'

_publ_contact_author_address
;Department of Chemistry, Box 4-6
University of Illinois at Urbana-Champaign
600 South Mathews
Urbana, IL 61801
;
_publ_contact_author_email girolami@scs.illinois.edu
_publ_contact_author_fax '(217) 333-2685'
_publ_contact_author_name 'Gregory S. Girolami'
_publ_contact_author_phone '(217) 333-2729'
_publ_section_title
;
 Synthesis, Characterization, and Structures of Uranium(III)
 N,N-Dimethylaminodiboranates
;
_journal_name_full 'Inorganic Chemistry'
_journal_page_first 5157
_journal_page_last 5166
_journal_paper_doi 10.1021/ic100290j
_journal_volume 49
_journal_year 2010
_chemical_formula_sum 'C12 H54 B6 N3 P2 U'
_chemical_formula_weight 605.41
_chemical_name_systematic
; 
 ? 
;
_space_group_IT_number 61
_symmetry_cell_setting orthorhombic
_symmetry_space_group_name_Hall '-P 2ac 2ab'
_symmetry_space_group_name_H-M 'P b c a'
_atom_sites_solution_hydrogens geom
_atom_sites_solution_primary direct
_atom_sites_solution_secondary difmap
_audit_creation_method SHELXL-97
_cell_angle_alpha 90.00
_cell_angle_beta 90.00
_cell_angle_gamma 90.00
_cell_formula_units_Z 8
_cell_length_a 16.7492(12)
_cell_length_b 10.4449(7)
_cell_length_c 33.515(3)
_cell_measurement_reflns_used 9378
_cell_measurement_temperature 193(2)
_cell_measurement_theta_max 27.48
_cell_measurement_theta_min 2.38
_cell_volume 5863.2(8)
_computing_cell_refinement 'Bruker APEX'
_computing_data_collection 'Bruker APEX'
_computing_data_reduction 'Bruker SAINT'
_computing_molecular_graphics 'Bruker SHELXTL'
_computing_publication_material 'Bruker SHELXTL'
_computing_structure_refinement 'SHELXL-97 (Sheldrick, 1997)'
_computing_structure_solution 'SHELXS-97 (Sheldrick, 1990)'
_diffrn_ambient_temperature 193(2)
_diffrn_detector_area_resol_mean 8.33
_diffrn_measured_fraction_theta_full 0.993
_diffrn_measured_fraction_theta_max 0.993
_diffrn_measurement_device_type 'CCD area detector'
_diffrn_measurement_method 'psi and omega scans'
_diffrn_radiation_monochromator graphite
_diffrn_radiation_source 'fine-focus sealed tube'
_diffrn_radiation_type MoK\a
_diffrn_radiation_wavelength 0.71073
_diffrn_reflns_av_R_equivalents 0.0726
_diffrn_reflns_av_sigmaI/netI 0.0378
_diffrn_reflns_limit_h_max 19
_diffrn_reflns_limit_h_min -21
_diffrn_reflns_limit_k_max 11
_diffrn_reflns_limit_k_min -13
_diffrn_reflns_limit_l_max 43
_diffrn_reflns_limit_l_min -43
_diffrn_reflns_number 114106
_diffrn_reflns_theta_full 27.48
_diffrn_reflns_theta_max 27.48
_diffrn_reflns_theta_min 2.38
_exptl_absorpt_coefficient_mu 5.647
_exptl_absorpt_correction_T_max 0.79868
_exptl_absorpt_correction_T_min 0.27195
_exptl_absorpt_correction_type integration
_exptl_absorpt_process_details XPREP/SHELXTL
_exptl_crystal_colour red
_exptl_crystal_density_diffrn 1.372
_exptl_crystal_density_method 'not measured'
_exptl_crystal_description plate
_exptl_crystal_F_000 2392
_exptl_crystal_size_max 0.300
_exptl_crystal_size_mid 0.260
_exptl_crystal_size_min 0.040
_refine_diff_density_max 0.754
_refine_diff_density_min -0.756
_refine_diff_density_rms 0.085
_refine_ls_extinction_method none
_refine_ls_goodness_of_fit_ref 1.010
_refine_ls_hydrogen_treatment constr
_refine_ls_matrix_type full
_refine_ls_number_parameters 229
_refine_ls_number_reflns 6684
_refine_ls_number_restraints 0
_refine_ls_restrained_S_all 1.010
_refine_ls_R_factor_all 0.0452
_refine_ls_R_factor_gt 0.0234
_refine_ls_shift/su_max 0.003
_refine_ls_shift/su_mean 0.000
_refine_ls_structure_factor_coef Fsqd
_refine_ls_weighting_details 'calc w=1/[\s^2^(Fo^2^)+(0.0238P)^2^+0.0000P] where P=(Fo^2^+2Fc^2^)/3'
_refine_ls_weighting_scheme calc
_refine_ls_wR_factor_gt 0.0474
_refine_ls_wR_factor_ref 0.0512
_reflns_number_gt 4868
_reflns_number_total 6684
_reflns_threshold_expression >2sigma(I)
_cod_data_source_file ic100290j_si_002_4.cif
_cod_data_source_block fa84s_face
_cod_original_cell_volume 5863.2(7)
_cod_database_code 4315623

loop_
_symmetry_equiv_pos_as_xyz
'x, y, z'
'-x+1/2, -y, z+1/2'
'-x, y+1/2, -z+1/2'
'x+1/2, -y+1/2, -z'
'-x, -y, -z'
'x-1/2, y, -z-1/2'
'x, -y-1/2, z-1/2'
'-x-1/2, y-1/2, z'

loop_
_atom_site_label
_atom_site_type_symbol
_atom_site_fract_x
_atom_site_fract_y
_atom_site_fract_z
_atom_site_U_iso_or_equiv
_atom_site_adp_type
_atom_site_occupancy
_atom_site_symmetry_multiplicity
_atom_site_calc_flag
_atom_site_refinement_flags
_atom_site_disorder_assembly
_atom_site_disorder_group
U1 U 0.509415(6) 0.319395(9) 0.122175(3) 0.02639(5) Uani 1 1 d . . .
P1 P 0.63327(5) 0.35538(8) 0.05377(3) 0.0397(2) Uani 1 1 d . . .
P2 P 0.39434(5) 0.22781(9) 0.18915(3) 0.0491(2) Uani 1 1 d . . .
N1 N 0.46542(16) 0.6539(2) 0.13159(8) 0.0437(7) Uani 1 1 d . . .
N2 N 0.38919(14) 0.1424(2) 0.05282(8) 0.0407(7) Uani 1 1 d . . .
N3 N 0.66864(14) 0.1855(2) 0.18012(8) 0.0412(7) Uani 1 1 d . . .
C1 C 0.5074(2) 0.7489(4) 0.15725(12) 0.0713(12) Uani 1 1 d . . .
H1A H 0.5291 0.8175 0.1406 0.107 Uiso 1 1 calc R . .
H1B H 0.5510 0.7064 0.1716 0.107 Uiso 1 1 calc R . .
H1C H 0.4696 0.7851 0.1765 0.107 Uiso 1 1 calc R . .
C2 C 0.4020(2) 0.7208(3) 0.10932(11) 0.0667(11) Uani 1 1 d . . .
H2A H 0.3625 0.7548 0.1281 0.100 Uiso 1 1 calc R . .
H2B H 0.3759 0.6607 0.0910 0.100 Uiso 1 1 calc R . .
H2C H 0.4254 0.7914 0.0940 0.100 Uiso 1 1 calc R . .
C3 C 0.4046(2) 0.1400(3) 0.00932(11) 0.0626(10) Uani 1 1 d . . .
H3A H 0.4129 0.0514 0.0006 0.094 Uiso 1 1 calc R . .
H3B H 0.4524 0.1906 0.0034 0.094 Uiso 1 1 calc R . .
H3C H 0.3587 0.1764 -0.0048 0.094 Uiso 1 1 calc R . .
C4 C 0.31854(17) 0.0614(3) 0.06150(11) 0.0649(11) Uani 1 1 d . . .
H4A H 0.2725 0.0934 0.0465 0.097 Uiso 1 1 calc R . .
H4B H 0.3068 0.0645 0.0901 0.097 Uiso 1 1 calc R . .
H4C H 0.3297 -0.0272 0.0536 0.097 Uiso 1 1 calc R . .
C5 C 0.6617(2) 0.1212(4) 0.21949(11) 0.0699(11) Uani 1 1 d . . .
H5A H 0.6833 0.0342 0.2176 0.105 Uiso 1 1 calc R . .
H5B H 0.6054 0.1173 0.2274 0.105 Uiso 1 1 calc R . .
H5C H 0.6919 0.1697 0.2395 0.105 Uiso 1 1 calc R . .
C6 C 0.75448(18) 0.1837(3) 0.16834(11) 0.0650(11) Uani 1 1 d . . .
H6A H 0.7861 0.2296 0.1884 0.097 Uiso 1 1 calc R . .
H6B H 0.7608 0.2254 0.1423 0.097 Uiso 1 1 calc R . .
H6C H 0.7730 0.0949 0.1666 0.097 Uiso 1 1 calc R . .
C11 C 0.6684(2) 0.2140(3) 0.02874(14) 0.0980(17) Uani 1 1 d . . .
H7A H 0.6241 0.1742 0.0142 0.147 Uiso 1 1 calc R . .
H7B H 0.6894 0.1534 0.0485 0.147 Uiso 1 1 calc R . .
H7C H 0.7107 0.2373 0.0099 0.147 Uiso 1 1 calc R . .
C12 C 0.7251(2) 0.4284(5) 0.06894(14) 0.136(2) Uani 1 1 d . . .
H8A H 0.7566 0.3668 0.0844 0.204 Uiso 1 1 calc R . .
H8B H 0.7136 0.5036 0.0855 0.204 Uiso 1 1 calc R . .
H8C H 0.7553 0.4548 0.0453 0.204 Uiso 1 1 calc R . .
C13 C 0.6065(3) 0.4504(5) 0.01170(13) 0.147(2) Uani 1 1 d . . .
H9A H 0.6535 0.4638 -0.0052 0.221 Uiso 1 1 calc R . .
H9B H 0.5861 0.5334 0.0208 0.221 Uiso 1 1 calc R . .
H9C H 0.5650 0.4063 -0.0037 0.221 Uiso 1 1 calc R . .
C21 C 0.2914(2) 0.2821(5) 0.18441(14) 0.1170(19) Uani 1 1 d . . .
H10A H 0.2618 0.2597 0.2086 0.176 Uiso 1 1 calc R . .
H10B H 0.2666 0.2405 0.1613 0.176 Uiso 1 1 calc R . .
H10C H 0.2906 0.3751 0.1807 0.176 Uiso 1 1 calc R . .
C22 C 0.3833(3) 0.0567(3) 0.19716(15) 0.1205(19) Uani 1 1 d . . .
H11A H 0.4360 0.0180 0.2009 0.181 Uiso 1 1 calc R . .
H11B H 0.3572 0.0181 0.1739 0.181 Uiso 1 1 calc R . .
H11C H 0.3506 0.0419 0.2210 0.181 Uiso 1 1 calc R . .
C23 C 0.4187(3) 0.2829(5) 0.23834(12) 0.1116(17) Uani 1 1 d . . .
H12A H 0.3739 0.2658 0.2564 0.167 Uiso 1 1 calc R . .
H12B H 0.4292 0.3752 0.2376 0.167 Uiso 1 1 calc R . .
H12C H 0.4663 0.2380 0.2480 0.167 Uiso 1 1 calc R . .
B1 B 0.5277(2) 0.5928(3) 0.10174(13) 0.0451(10) Uani 1 1 d . . .
H1D H 0.5556 0.6722 0.0825 0.054 Uiso 1 1 d R . .
H1E H 0.4958 0.5202 0.0815 0.054 Uiso 1 1 d R . .
H1F H 0.5770 0.5417 0.1195 0.054 Uiso 1 1 d R . .
B2 B 0.4290(2) 0.5440(3) 0.15784(12) 0.0464(10) Uani 1 1 d . . .
H2D H 0.4794 0.4934 0.1750 0.056 Uiso 1 1 d R . .
H2E H 0.3970 0.4713 0.1377 0.056 Uiso 1 1 d R . .
H2F H 0.3841 0.5868 0.1801 0.056 Uiso 1 1 d R . .
B3 B 0.3745(2) 0.2847(4) 0.06717(13) 0.0495(11) Uani 1 1 d . . .
H3D H 0.3199 0.3262 0.0508 0.059 Uiso 1 1 d R . .
H3E H 0.4299 0.3457 0.0601 0.059 Uiso 1 1 d R . .
H3F H 0.3630 0.2856 0.1010 0.059 Uiso 1 1 d R . .
B4 B 0.46358(19) 0.0914(3) 0.07590(12) 0.0397(9) Uani 1 1 d . . .
H4D H 0.4505 0.0915 0.1096 0.048 Uiso 1 1 d R . .
H4E H 0.5175 0.1565 0.0695 0.048 Uiso 1 1 d R . .
H4F H 0.4777 -0.0112 0.0656 0.048 Uiso 1 1 d R . .
B5 B 0.61731(19) 0.1132(3) 0.14830(11) 0.0405(9) Uani 1 1 d . . .
H5D H 0.6386 0.0088 0.1460 0.049 Uiso 1 1 d R . .
H5E H 0.6243 0.1625 0.1178 0.049 Uiso 1 1 d R . .
H5F H 0.5513 0.1152 0.1577 0.049 Uiso 1 1 d R . .
B6 B 0.6375(2) 0.3270(3) 0.18251(12) 0.0445(10) Uani 1 1 d . . .
H6D H 0.5719 0.3270 0.1927 0.053 Uiso 1 1 d R . .
H6E H 0.6423 0.3741 0.1516 0.053 Uiso 1 1 d R . .
H6F H 0.6754 0.3836 0.2050 0.053 Uiso 1 1 d R . .

loop_
_atom_site_aniso_label
_atom_site_aniso_U_11
_atom_site_aniso_U_22
_atom_site_aniso_U_33
_atom_site_aniso_U_23
_atom_site_aniso_U_13
_atom_site_aniso_U_12
U1 0.02846(7) 0.02604(6) 0.02467(8) 0.00024(5) 0.00159(5) -0.00149(4)
P1 0.0455(5) 0.0359(4) 0.0378(6) 0.0003(4) 0.0139(4) -0.0013(4)
P2 0.0476(5) 0.0548(5) 0.0448(7) 0.0092(5) 0.0161(5) -0.0037(4)
N1 0.0496(15) 0.0270(13) 0.054(2) -0.0020(13) 0.0038(15) 0.0035(11)
N2 0.0409(15) 0.0440(15) 0.0372(19) -0.0037(13) -0.0109(13) -0.0057(12)
N3 0.0362(14) 0.0438(15) 0.0437(19) 0.0052(13) -0.0098(12) 0.0017(11)
C1 0.084(3) 0.042(2) 0.088(3) -0.031(2) 0.004(2) -0.0018(18)
C2 0.065(2) 0.050(2) 0.084(3) 0.015(2) 0.007(2) 0.0177(19)
C3 0.071(3) 0.072(2) 0.045(3) -0.011(2) -0.017(2) -0.007(2)
C4 0.046(2) 0.065(2) 0.084(3) -0.012(2) -0.0109(19) -0.0152(18)
C5 0.084(3) 0.077(3) 0.049(3) 0.015(2) -0.021(2) 0.006(2)
C6 0.038(2) 0.071(3) 0.086(3) -0.004(2) -0.013(2) 0.0019(17)
C11 0.118(4) 0.051(2) 0.125(4) -0.023(2) 0.081(3) -0.005(2)
C12 0.098(3) 0.201(5) 0.109(4) -0.075(4) 0.066(3) -0.101(3)
C13 0.168(5) 0.197(5) 0.078(4) 0.084(4) 0.078(3) 0.112(4)
C21 0.049(3) 0.170(5) 0.133(5) 0.070(4) 0.036(3) 0.010(3)
C22 0.161(4) 0.068(3) 0.133(5) 0.028(3) 0.084(4) -0.023(3)
C23 0.116(4) 0.166(5) 0.053(3) -0.014(3) 0.034(3) -0.030(3)
B1 0.046(2) 0.0336(19) 0.056(3) -0.0014(19) 0.015(2) 0.0004(17)
B2 0.058(2) 0.035(2) 0.046(3) -0.0030(19) 0.016(2) 0.0085(18)
B3 0.044(2) 0.050(2) 0.055(3) -0.011(2) -0.021(2) 0.0071(18)
B4 0.043(2) 0.0339(18) 0.042(3) -0.0043(18) -0.0098(18) -0.0014(16)
B5 0.042(2) 0.0356(19) 0.043(3) 0.0014(19) -0.0134(18) 0.0044(17)
B6 0.044(2) 0.047(2) 0.043(3) -0.0132(19) -0.0151(18) -0.0059(17)

loop_
_atom_type_symbol
_atom_type_description
_atom_type_scat_dispersion_real
_atom_type_scat_dispersion_imag
_atom_type_scat_source
C C 0.0033 0.0016 'International Tables Vol C Tables 4.2.6.8 and 6.1.1.4'
H H 0.0000 0.0000 'International Tables Vol C Tables 4.2.6.8 and 6.1.1.4'
B B 0.0013 0.0007 'International Tables Vol C Tables 4.2.6.8 and 6.1.1.4'
N N 0.0061 0.0033 'International Tables Vol C Tables 4.2.6.8 and 6.1.1.4'
P P 0.1023 0.0942 'International Tables Vol C Tables 4.2.6.8 and 6.1.1.4'
U U -9.6767 9.6646 'International Tables Vol C Tables 4.2.6.8 and 6.1.1.4'

loop_
_geom_angle_atom_site_label_1
_geom_angle_atom_site_label_2
_geom_angle_atom_site_label_3
_geom_angle
_geom_angle_site_symmetry_1
_geom_angle_site_symmetry_3
_geom_angle_publ_flag
B3 U1 B4 50.88(9) . . ?
B3 U1 B5 124.62(10) . . ?
B4 U1 B5 74.05(9) . . ?
B3 U1 B6 173.10(11) . . ?
B4 U1 B6 124.94(9) . . ?
B5 U1 B6 50.90(9) . . ?
B3 U1 B1 93.07(11) . . ?
B4 U1 B1 133.41(11) . . ?
B5 U1 B1 135.46(10) . . ?
B6 U1 B1 93.31(11) . . ?
B3 U1 B2 90.08(11) . . ?
B4 U1 B2 137.39(10) . . ?
B5 U1 B2 137.68(10) . . ?
B6 U1 B2 91.87(10) . . ?
B1 U1 B2 51.21(9) . . ?
B3 U1 P2 86.45(9) . . ?
B4 U1 P2 88.27(8) . . ?
B5 U1 P2 86.61(7) . . ?
B6 U1 P2 87.95(8) . . ?
B1 U1 P2 121.95(7) . . ?
B2 U1 P2 70.74(7) . . ?
B3 U1 P1 93.75(9) . . ?
B4 U1 P1 83.31(8) . . ?
B5 U1 P1 84.16(7) . . ?
B6 U1 P1 90.97(8) . . ?
B1 U1 P1 69.12(7) . . ?
B2 U1 P1 120.33(7) . . ?
P2 U1 P1 168.92(2) . . ?
B3 U1 H1E 72.1 . . ?
B4 U1 H1E 111.4 . . ?
B5 U1 H1E 145.9 . . ?
B6 U1 H1E 114.6 . . ?
B1 U1 H1E 22.5 . . ?
B2 U1 H1E 61.0 . . ?
P2 U1 H1E 126.3 . . ?
P1 U1 H1E 63.9 . . ?
B3 U1 H1F 115.2 . . ?
B4 U1 H1F 145.4 . . ?
B5 U1 H1F 113.5 . . ?
B6 U1 H1F 71.4 . . ?
B1 U1 H1F 22.7 . . ?
B2 U1 H1F 60.0 . . ?
P2 U1 H1F 124.9 . . ?
P1 U1 H1F 64.8 . . ?
H1E U1 H1F 43.2 . . ?
B3 U1 H2D 111.5 . . ?
B4 U1 H2D 151.4 . . ?
B5 U1 H2D 115.4 . . ?
B6 U1 H2D 69.7 . . ?
B1 U1 H2D 60.0 . . ?
B2 U1 H2D 22.7 . . ?
P2 U1 H2D 66.5 . . ?
P1 U1 H2D 123.3 . . ?
H1E U1 H2D 76.6 . . ?
H1F U1 H2D 58.5 . . ?
B3 U1 H2E 68.4 . . ?
B4 U1 H2E 115.1 . . ?
B5 U1 H2E 149.2 . . ?
B6 U1 H2E 112.7 . . ?
B1 U1 H2E 61.0 . . ?
B2 U1 H2E 22.5 . . ?
P2 U1 H2E 65.2 . . ?
P1 U1 H2E 125.0 . . ?
H1E U1 H2E 61.2 . . ?
H1F U1 H2E 76.6 . . ?
H2D U1 H2E 43.2 . . ?
B3 U1 H3E 22.6 . . ?
B4 U1 H3E 60.6 . . ?
B5 U1 H3E 131.2 . . ?
B6 U1 H3E 163.9 . . ?
B1 U1 H3E 75.8 . . ?
B2 U1 H3E 90.4 . . ?
P2 U1 H3E 107.8 . . ?
P1 U1 H3E 74.2 . . ?
H1E U1 H3E 53.5 . . ?
H1F U1 H3E 96.1 . . ?
H2D U1 H3E 113.0 . . ?
H2E U1 H3E 72.7 . . ?
B3 U1 H3F 22.9 . . ?
B4 U1 H3F 59.7 . . ?
B5 U1 H3F 124.4 . . ?
B6 U1 H3F 152.2 . . ?
B1 U1 H3F 99.6 . . ?
B2 U1 H3F 77.7 . . ?
P2 U1 H3F 64.3 . . ?
P1 U1 H3F 116.6 . . ?
H1E U1 H3F 83.0 . . ?
H1F U1 H3F 122.0 . . ?
H2D U1 H3F 95.7 . . ?
H2E U1 H3F 55.3 . . ?
H3E U1 H3F 43.5 . . ?
B3 U1 H4D 59.7 . . ?
B4 U1 H4D 22.9 . . ?
B5 U1 H4D 67.3 . . ?
B6 U1 H4D 114.2 . . ?
B1 U1 H4D 152.0 . . ?
B2 U1 H4D 128.0 . . ?
P2 U1 H4D 66.5 . . ?
P1 U1 H4D 104.1 . . ?
H1E U1 H4D 129.7 . . ?
H1F U1 H4D 168.2 . . ?
H2D U1 H4D 132.6 . . ?
H2E U1 H4D 109.0 . . ?
H3E U1 H4D 76.3 . . ?
H3F U1 H4D 58.0 . . ?
B3 U1 H4E 60.4 . . ?
B4 U1 H4E 22.3 . . ?
B5 U1 H4E 70.9 . . ?
B6 U1 H4E 118.1 . . ?
B1 U1 H4E 119.8 . . ?
B2 U1 H4E 149.9 . . ?
P2 U1 H4E 109.9 . . ?
P1 U1 H4E 61.2 . . ?
H1E U1 H4E 101.1 . . ?
H1F U1 H4E 125.0 . . ?
H2D U1 H4E 171.7 . . ?
H2E U1 H4E 128.8 . . ?
H3E U1 H4E 60.3 . . ?
H3F U1 H4E 76.1 . . ?
H4D U1 H4E 43.4 . . ?
B3 U1 H5E 117.9 . . ?
B4 U1 H5E 69.2 . . ?
B5 U1 H5E 22.7 . . ?
B6 U1 H5E 60.3 . . ?
B1 U1 H5E 122.3 . . ?
B2 U1 H5E 152.0 . . ?
P2 U1 H5E 108.3 . . ?
P1 U1 H5E 61.9 . . ?
H1E U1 H5E 125.3 . . ?
H1F U1 H5E 104.3 . . ?
H2D U1 H5E 129.9 . . ?
H2E U1 H5E 171.4 . . ?
H3E U1 H5E 115.5 . . ?
H3F U1 H5E 128.2 . . ?
H4D U1 H5E 71.8 . . ?
H4E U1 H5E 57.9 . . ?
B3 U1 H5F 113.7 . . ?
B4 U1 H5F 68.9 . . ?
B5 U1 H5F 22.7 . . ?
B6 U1 H5F 60.1 . . ?
B1 U1 H5F 153.1 . . ?
B2 U1 H5F 127.0 . . ?
P2 U1 H5F 64.8 . . ?
P1 U1 H5F 105.2 . . ?
H1E U1 H5F 168.6 . . ?
H1F U1 H5F 130.5 . . ?
H2D U1 H5F 108.8 . . ?
H2E U1 H5F 129.7 . . ?
H3E U1 H5F 129.2 . . ?
H3F U1 H5F 106.0 . . ?
H4D U1 H5F 54.2 . . ?
H4E U1 H5F 74.9 . . ?
H5E U1 H5F 43.5 . . ?
B3 U1 H6D 152.7 . . ?
B4 U1 H6D 127.7 . . ?
B5 U1 H6D 60.2 . . ?
B6 U1 H6D 22.8 . . ?
B1 U1 H6D 98.1 . . ?
B2 U1 H6D 77.9 . . ?
P2 U1 H6D 66.5 . . ?
P1 U1 H6D 113.5 . . ?
H1E U1 H6D 120.5 . . ?
H1F U1 H6D 80.0 . . ?
H2D U1 H6D 55.3 . . ?
H2E U1 H6D 95.5 . . ?
H3E U1 H6D 168.1 . . ?
H3F U1 H6D 129.9 . . ?
H4D U1 H6D 109.2 . . ?
H4E U1 H6D 131.0 . . ?
H5E U1 H6D 76.4 . . ?
H5F U1 H6D 59.1 . . ?
B3 U1 H6E 163.7 . . ?
B4 U1 H6E 128.7 . . ?
B5 U1 H6E 60.2 . . ?
B6 U1 H6E 22.5 . . ?
B1 U1 H6E 77.2 . . ?
B2 U1 H6E 93.7 . . ?
P2 U1 H6E 109.7 . . ?
P1 U1 H6E 70.7 . . ?
H1E U1 H6E 96.0 . . ?
H1F U1 H6E 54.5 . . ?
H2D U1 H6E 75.1 . . ?
H2E U1 H6E 116.2 . . ?
H3E U1 H6E 141.4 . . ?
H3F U1 H6E 170.7 . . ?
H4D U1 H6E 127.5 . . ?
H4E U1 H6E 113.1 . . ?
H5E U1 H6E 59.6 . . ?
H5F U1 H6E 76.2 . . ?
H6D U1 H6E 43.3 . . ?
C13 P1 C12 101.8(3) . . ?
C13 P1 C11 99.8(2) . . ?
C12 P1 C11 101.6(2) . . ?
C13 P1 U1 118.80(14) . . ?
C12 P1 U1 114.50(14) . . ?
C11 P1 U1 117.53(12) . . ?
C23 P2 C22 101.7(2) . . ?
C23 P2 C21 101.3(2) . . ?
C22 P2 C21 102.8(2) . . ?
C23 P2 U1 115.08(14) . . ?
C22 P2 U1 118.21(14) . . ?
C21 P2 U1 115.34(14) . . ?
C2 N1 C1 108.4(3) . . ?
C2 N1 B2 110.5(3) . . ?
C1 N1 B2 110.3(3) . . ?
C2 N1 B1 110.3(3) . . ?
C1 N1 B1 108.9(3) . . ?
B2 N1 B1 108.4(2) . . ?
C3 N2 C4 108.8(2) . . ?
C3 N2 B4 110.1(3) . . ?
C4 N2 B4 110.2(2) . . ?
C3 N2 B3 110.0(3) . . ?
C4 N2 B3 110.6(2) . . ?
B4 N2 B3 107.1(2) . . ?
C5 N3 C6 107.7(3) . . ?
C5 N3 B5 110.2(2) . . ?
C6 N3 B5 110.1(2) . . ?
C5 N3 B6 110.8(3) . . ?
C6 N3 B6 110.3(2) . . ?
B5 N3 B6 107.9(2) . . ?
N1 C1 H1A 109.5 . . ?
N1 C1 H1B 109.5 . . ?
H1A C1 H1B 109.5 . . ?
N1 C1 H1C 109.5 . . ?
H1A C1 H1C 109.5 . . ?
H1B C1 H1C 109.5 . . ?
N1 C2 H2A 109.5 . . ?
N1 C2 H2B 109.5 . . ?
H2A C2 H2B 109.5 . . ?
N1 C2 H2C 109.5 . . ?
H2A C2 H2C 109.5 . . ?
H2B C2 H2C 109.5 . . ?
N2 C3 H3A 109.5 . . ?
N2 C3 H3B 109.5 . . ?
H3A C3 H3B 109.5 . . ?
N2 C3 H3C 109.5 . . ?
H3A C3 H3C 109.5 . . ?
H3B C3 H3C 109.5 . . ?
N2 C4 H4A 109.5 . . ?
N2 C4 H4B 109.5 . . ?
H4A C4 H4B 109.5 . . ?
N2 C4 H4C 109.5 . . ?
H4A C4 H4C 109.5 . . ?
H4B C4 H4C 109.5 . . ?
N3 C5 H5A 109.5 . . ?
N3 C5 H5B 109.5 . . ?
H5A C5 H5B 109.5 . . ?
N3 C5 H5C 109.5 . . ?
H5A C5 H5C 109.5 . . ?
H5B C5 H5C 109.5 . . ?
N3 C6 H6A 109.5 . . ?
N3 C6 H6B 109.5 . . ?
H6A C6 H6B 109.5 . . ?
N3 C6 H6C 109.5 . . ?
H6A C6 H6C 109.5 . . ?
H6B C6 H6C 109.5 . . ?
P1 C11 H7A 109.5 . . ?
P1 C11 H7B 109.5 . . ?
H7A C11 H7B 109.5 . . ?
P1 C11 H7C 109.5 . . ?
H7A C11 H7C 109.5 . . ?
H7B C11 H7C 109.5 . . ?
P1 C12 H8A 109.5 . . ?
P1 C12 H8B 109.5 . . ?
H8A C12 H8B 109.5 . . ?
P1 C12 H8C 109.5 . . ?
H8A C12 H8C 109.5 . . ?
H8B C12 H8C 109.5 . . ?
P1 C13 H9A 109.5 . . ?
P1 C13 H9B 109.5 . . ?
H9A C13 H9B 109.5 . . ?
P1 C13 H9C 109.5 . . ?
H9A C13 H9C 109.5 . . ?
H9B C13 H9C 109.5 . . ?
P2 C21 H10A 109.5 . . ?
P2 C21 H10B 109.5 . . ?
H10A C21 H10B 109.5 . . ?
P2 C21 H10C 109.5 . . ?
H10A C21 H10C 109.5 . . ?
H10B C21 H10C 109.5 . . ?
P2 C22 H11A 109.5 . . ?
P2 C22 H11B 109.5 . . ?
H11A C22 H11B 109.5 . . ?
P2 C22 H11C 109.5 . . ?
H11A C22 H11C 109.5 . . ?
H11B C22 H11C 109.5 . . ?
P2 C23 H12A 109.5 . . ?
P2 C23 H12B 109.5 . . ?
H12A C23 H12B 109.5 . . ?
P2 C23 H12C 109.5 . . ?
H12A C23 H12C 109.5 . . ?
H12B C23 H12C 109.5 . . ?
N1 B1 U1 100.09(18) . . ?
N1 B1 H1D 109.5 . . ?
U1 B1 H1D 150.4 . . ?
N1 B1 H1E 109.5 . . ?
U1 B1 H1E 56.7 . . ?
H1D B1 H1E 109.5 . . ?
N1 B1 H1F 109.4 . . ?
U1 B1 H1F 60.3 . . ?
H1D B1 H1F 109.5 . . ?
H1E B1 H1F 109.5 . . ?
N1 B2 U1 100.17(18) . . ?
N1 B2 H2D 109.4 . . ?
U1 B2 H2D 60.3 . . ?
N1 B2 H2E 109.5 . . ?
U1 B2 H2E 56.7 . . ?
H2D B2 H2E 109.5 . . ?
N1 B2 H2F 109.5 . . ?
U1 B2 H2F 150.3 . . ?
H2D B2 H2F 109.5 . . ?
H2E B2 H2F 109.5 . . ?
N2 B3 U1 100.78(18) . . ?
N2 B3 H3D 109.5 . . ?
U1 B3 H3D 149.6 . . ?
N2 B3 H3E 109.4 . . ?
U1 B3 H3E 56.0 . . ?
H3D B3 H3E 109.5 . . ?
N2 B3 H3F 109.5 . . ?
U1 B3 H3F 60.6 . . ?
H3D B3 H3F 109.5 . . ?
H3E B3 H3F 109.5 . . ?
N2 B4 U1 101.17(17) . . ?
N2 B4 H4D 109.5 . . ?
U1 B4 H4D 62.1 . . ?
N2 B4 H4E 109.4 . . ?
U1 B4 H4E 54.3 . . ?
H4D B4 H4E 109.5 . . ?
N2 B4 H4F 109.5 . . ?
U1 B4 H4F 149.1 . . ?
H4D B4 H4F 109.5 . . ?
H4E B4 H4F 109.5 . . ?
N3 B5 U1 100.78(17) . . ?
N3 B5 H5D 109.5 . . ?
U1 B5 H5D 149.8 . . ?
N3 B5 H5E 109.5 . . ?
U1 B5 H5E 58.1 . . ?
H5D B5 H5E 109.5 . . ?
N3 B5 H5F 109.5 . . ?
U1 B5 H5F 58.5 . . ?
H5D B5 H5F 109.5 . . ?
H5E B5 H5F 109.5 . . ?
N3 B6 U1 100.47(18) . . ?
N3 B6 H6D 109.5 . . ?
U1 B6 H6D 60.5 . . ?
N3 B6 H6E 109.5 . . ?
U1 B6 H6E 56.3 . . ?
H6D B6 H6E 109.5 . . ?
N3 B6 H6F 109.5 . . ?
U1 B6 H6F 150.0 . . ?
H6D B6 H6F 109.5 . . ?
H6E B6 H6F 109.5 . . ?

loop_
_geom_bond_atom_site_label_1
_geom_bond_atom_site_label_2
_geom_bond_distance
_geom_bond_site_symmetry_2
_geom_bond_publ_flag
U1 B3 2.939(4) . ?
U1 B4 2.943(3) . ?
U1 B5 2.944(3) . ?
U1 B6 2.949(4) . ?
U1 B1 2.953(4) . ?
U1 B2 2.957(3) . ?
U1 P2 3.1093(9) . ?
U1 P1 3.1145(8) . ?
U1 H1E 2.5121 . ?
U1 H1F 2.5845 . ?
U1 H2D 2.5873 . ?
U1 H2E 2.5165 . ?
U1 H3E 2.4858 . ?
U1 H3F 2.5771 . ?
U1 H4D 2.6114 . ?
U1 H4E 2.4560 . ?
U1 H5E 2.5320 . ?
U1 H5F 2.5412 . ?
U1 H6D 2.5847 . ?
U1 H6E 2.5002 . ?
P1 C13 1.782(4) . ?
P1 C12 1.790(4) . ?
P1 C11 1.797(3) . ?
P2 C23 1.793(4) . ?
P2 C22 1.816(4) . ?
P2 C21 1.821(4) . ?
N1 C2 1.475(4) . ?
N1 C1 1.489(4) . ?
N1 B2 1.569(4) . ?
N1 B1 1.579(4) . ?
N2 C3 1.481(4) . ?
N2 C4 1.483(3) . ?
N2 B4 1.560(4) . ?
N2 B3 1.581(4) . ?
N3 C5 1.485(4) . ?
N3 C6 1.491(4) . ?
N3 B5 1.564(4) . ?
N3 B6 1.569(4) . ?
C1 H1A 0.9800 . ?
C1 H1B 0.9800 . ?
C1 H1C 0.9800 . ?
C2 H2A 0.9800 . ?
C2 H2B 0.9800 . ?
C2 H2C 0.9800 . ?
C3 H3A 0.9800 . ?
C3 H3B 0.9800 . ?
C3 H3C 0.9800 . ?
C4 H4A 0.9800 . ?
C4 H4B 0.9800 . ?
C4 H4C 0.9800 . ?
C5 H5A 0.9800 . ?
C5 H5B 0.9800 . ?
C5 H5C 0.9800 . ?
C6 H6A 0.9800 . ?
C6 H6B 0.9800 . ?
C6 H6C 0.9800 . ?
C11 H7A 0.9800 . ?
C11 H7B 0.9800 . ?
C11 H7C 0.9800 . ?
C12 H8A 0.9800 . ?
C12 H8B 0.9800 . ?
C12 H8C 0.9800 . ?
C13 H9A 0.9800 . ?
C13 H9B 0.9800 . ?
C13 H9C 0.9800 . ?
C21 H10A 0.9800 . ?
C21 H10B 0.9800 . ?
C21 H10C 0.9800 . ?
C22 H11A 0.9800 . ?
C22 H11B 0.9800 . ?
C22 H11C 0.9800 . ?
C23 H12A 0.9800 . ?
C23 H12B 0.9800 . ?
C23 H12C 0.9800 . ?
B1 H1D 1.1500 . ?
B1 H1E 1.1501 . ?
B1 H1F 1.1501 . ?
B2 H2D 1.1500 . ?
B2 H2E 1.1501 . ?
B2 H2F 1.1500 . ?
B3 H3D 1.1501 . ?
B3 H3E 1.1501 . ?
B3 H3F 1.1501 . ?
B4 H4D 1.1501 . ?
B4 H4E 1.1501 . ?
B4 H4F 1.1501 . ?
B5 H5D 1.1501 . ?
B5 H5E 1.1501 . ?
B5 H5F 1.1501 . ?
B6 H6D 1.1500 . ?
B6 H6E 1.1501 . ?
B6 H6F 1.1501 . ?
